data_4077653
loop_
_publ_author_name
'Kuczkowski, Andreas'
'Thomas, Florian'
'Schulz, Stephan'
'Nieger, Martin'

_publ_section_title
;
 Synthesis and X-ray Crystal Structures of Novel Al&#x2212;Bi and
 Ga&#x2212;Bi Compounds&#x2020;
;
_journal_issue 26
_journal_name_full Organometallics
_journal_page_first 5758
_journal_paper_doi 10.1021/om0007365
_journal_volume 19
_journal_year 2000
_chemical_formula_sum 'C21 H48 Bi Ga'
_chemical_formula_weight 579.29
_chemical_name_systematic
; 
 Tri-isopropylbismut-tris(tert.butyl)gallium-adduct 
;
_space_group_IT_number 2
_symmetry_cell_setting triclinic
_symmetry_space_group_name_Hall '-P 1'
_symmetry_space_group_name_H-M 'P -1'
_atom_sites_solution_hydrogens geom
_atom_sites_solution_primary Patterson
_atom_sites_solution_secondary difmap
_audit_creation_method SHELXL-97
_cell_angle_alpha 85.081(2)
_cell_angle_beta 89.859(2)
_cell_angle_gamma 67.948(2)
_cell_formula_units_Z 2
_cell_length_a 8.9595(4)
_cell_length_b 10.2084(4)
_cell_length_c 14.9286(4)
_cell_measurement_reflns_used 21505
_cell_measurement_temperature 123(2)
_cell_volume 1260.20(8)
_computing_cell_refinement DENZO-SMN
_computing_data_collection Collect
_computing_data_reduction DENZO-SMN
_computing_molecular_graphics XP
_computing_publication_material 'SHELXL-97 (Sheldrick, 1997)'
_computing_structure_refinement 'SHELXL-97 (Sheldrick, 1997)'
_computing_structure_solution 'SHELXS-97 (Sheldrick, 1990)'
_diffrn_ambient_temperature 123(2)
_diffrn_measured_fraction_theta_full 0.997
_diffrn_measured_fraction_theta_max 0.997
_diffrn_measurement_device_type 'Nonius KappaCCD'
_diffrn_measurement_method 'rotation in phi and omega, 2 deg.'
_diffrn_radiation_monochromator graphite
_diffrn_radiation_source 'fine-focus sealed tube'
_diffrn_radiation_type MoK\a
_diffrn_radiation_wavelength 0.71073
_diffrn_reflns_av_R_equivalents 0.0781
_diffrn_reflns_av_sigmaI/netI 0.0530
_diffrn_reflns_limit_h_max 10
_diffrn_reflns_limit_h_min -10
_diffrn_reflns_limit_k_max 12
_diffrn_reflns_limit_k_min -12
_diffrn_reflns_limit_l_max 17
_diffrn_reflns_limit_l_min -17
_diffrn_reflns_number 18104
_diffrn_reflns_theta_full 25.00
_diffrn_reflns_theta_max 25.00
_diffrn_reflns_theta_min 2.87
_exptl_absorpt_coefficient_mu 8.042
_exptl_absorpt_correction_T_max '0.5773 (0.5002; theor.)'
_exptl_absorpt_correction_T_min '0.2134 (0.2384; theor.)'
_exptl_absorpt_correction_type 'empirical from multiple refl.'
_exptl_absorpt_process_details 'XEMP (Siemens, 1992)'
_exptl_crystal_colour colorless
_exptl_crystal_density_diffrn 1.527
_exptl_crystal_density_meas ?
_exptl_crystal_density_method 'not measured'
_exptl_crystal_description plates
_exptl_crystal_F_000 576
_exptl_crystal_size_max 0.25
_exptl_crystal_size_mid 0.15
_exptl_crystal_size_min 0.10
_refine_diff_density_max 1.310
_refine_diff_density_min -0.872
_refine_diff_density_rms 0.110
_refine_ls_extinction_method none
_refine_ls_goodness_of_fit_ref 1.023
_refine_ls_hydrogen_treatment riding
_refine_ls_matrix_type full
_refine_ls_number_parameters 191
_refine_ls_number_reflns 4428
_refine_ls_number_restraints 177
_refine_ls_restrained_S_all 1.019
_refine_ls_R_factor_all 0.0283
_refine_ls_R_factor_gt 0.0246
_refine_ls_shift/su_max 0.002
_refine_ls_shift/su_mean 0.000
_refine_ls_structure_factor_coef Fsqd
_refine_ls_weighting_details 'calc w=1/[\s^2^(Fo^2^)+(0.0261P)^2^+0.0000P] where P=(Fo^2^+2Fc^2^)/3'
_refine_ls_weighting_scheme calc
_refine_ls_wR_factor_gt 0.0571
_refine_ls_wR_factor_ref 0.0581
_reflns_number_gt 4059
_reflns_number_total 4428
_reflns_threshold_expression >2sigma(I)
_cod_data_source_file om0007365.cif
_cod_data_source_block schu47_x_compound_6
_cod_depositor_comments
;
The following automatic conversions were performed:

'_exptl_crystal_density_meas' value 'none' was changed to '?' - the
value is perceived as not measured.

Automatic conversion script
Id: cif_fix_values 3008 2015-01-20 13:52:24Z robertas 
;
_cod_original_sg_symbol_H-M 'P-1 (No.2)'
_cod_database_code 4077653

loop_
_symmetry_equiv_pos_as_xyz
'x, y, z'
'-x, -y, -z'

loop_
_atom_site_label
_atom_site_type_symbol
_atom_site_fract_x
_atom_site_fract_y
_atom_site_fract_z
_atom_site_U_iso_or_equiv
_atom_site_adp_type
_atom_site_occupancy
_atom_site_symmetry_multiplicity
_atom_site_calc_flag
_atom_site_refinement_flags
_atom_site_disorder_assembly
_atom_site_disorder_group
Bi1 Bi 0.645837(16) 0.729690(14) 0.743310(8) 0.02322(7) Uani 1 1 d D . .
Ga1 Ga 0.74229(4) 0.39978(4) 0.75781(2) 0.01898(10) Uani 1 1 d . A .
C1 C 0.8115(12) 0.8452(14) 0.6999(6) 0.0356(12) Uiso 0.598(5) 1 d PDU A 1
H1 H 0.7600 0.9472 0.7119 0.043 Uiso 0.598(5) 1 calc PR A 1
C2 C 0.8442(10) 0.8350(11) 0.6006(5) 0.0418(16) Uiso 0.598(5) 1 d PDU A 1
H2A H 0.7424 0.8787 0.5657 0.063 Uiso 0.598(5) 1 calc PR A 1
H2B H 0.8956 0.7350 0.5891 0.063 Uiso 0.598(5) 1 calc PR A 1
H2C H 0.9158 0.8847 0.5829 0.063 Uiso 0.598(5) 1 calc PR A 1
C3 C 0.9748(10) 0.7747(10) 0.7540(5) 0.054(2) Uiso 0.598(5) 1 d PDU A 1
H3A H 0.9560 0.7831 0.8183 0.081 Uiso 0.598(5) 1 calc PR A 1
H3B H 1.0475 0.8225 0.7343 0.081 Uiso 0.598(5) 1 calc PR A 1
H3C H 1.0238 0.6742 0.7434 0.081 Uiso 0.598(5) 1 calc PR A 1
C1' C 0.8280(17) 0.836(2) 0.7097(8) 0.0356(12) Uiso 0.40 1 d PDU A 2
H1' H 0.7610 0.9396 0.7060 0.043 Uiso 0.402(5) 1 calc PR A 2
C2' C 0.8963(15) 0.8136(16) 0.6181(7) 0.0418(16) Uiso 0.40 1 d PDU A 2
H2'1 H 0.8093 0.8291 0.5738 0.063 Uiso 0.402(5) 1 calc PR A 2
H2'2 H 0.9754 0.7163 0.6178 0.063 Uiso 0.402(5) 1 calc PR A 2
H2'3 H 0.9488 0.8808 0.6026 0.063 Uiso 0.402(5) 1 calc PR A 2
C3' C 0.9460(15) 0.8150(16) 0.7835(8) 0.054(2) Uiso 0.40 1 d PDU A 2
H3'1 H 0.8913 0.8261 0.8409 0.081 Uiso 0.402(5) 1 calc PR A 2
H3'2 H 0.9956 0.8856 0.7739 0.081 Uiso 0.402(5) 1 calc PR A 2
H3'3 H 1.0295 0.7195 0.7847 0.081 Uiso 0.402(5) 1 calc PR A 2
C4 C 0.5410(12) 0.8601(15) 0.8626(7) 0.0307(10) Uiso 0.598(5) 1 d PDU A 1
H4 H 0.5431 0.9569 0.8482 0.037 Uiso 0.598(5) 1 calc PR A 1
C5 C 0.3661(9) 0.8772(9) 0.8759(5) 0.0377(16) Uiso 0.598(5) 1 d PDU A 1
H5A H 0.3034 0.9186 0.8197 0.057 Uiso 0.598(5) 1 calc PR A 1
H5B H 0.3213 0.9398 0.9236 0.057 Uiso 0.598(5) 1 calc PR A 1
H5C H 0.3611 0.7841 0.8930 0.057 Uiso 0.598(5) 1 calc PR A 1
C6 C 0.6428(9) 0.7942(9) 0.9489(5) 0.0415(16) Uiso 0.598(5) 1 d PDU A 1
H6A H 0.7546 0.7841 0.9387 0.062 Uiso 0.598(5) 1 calc PR A 1
H6B H 0.6391 0.7007 0.9658 0.062 Uiso 0.598(5) 1 calc PR A 1
H6C H 0.6001 0.8558 0.9973 0.062 Uiso 0.598(5) 1 calc PR A 1
C4' C 0.5466(17) 0.866(2) 0.8604(9) 0.0307(10) Uiso 0.40 1 d PDU A 2
H4' H 0.5093 0.9678 0.8366 0.037 Uiso 0.402(5) 1 calc PR A 2
C5' C 0.4030(13) 0.8390(15) 0.9006(8) 0.0377(16) Uiso 0.40 1 d PDU A 2
H5'1 H 0.3185 0.8603 0.8538 0.057 Uiso 0.402(5) 1 calc PR A 2
H5'2 H 0.3611 0.9002 0.9493 0.057 Uiso 0.402(5) 1 calc PR A 2
H5'3 H 0.4370 0.7393 0.9244 0.057 Uiso 0.402(5) 1 calc PR A 2
C6' C 0.6758(13) 0.8382(14) 0.9331(8) 0.0415(16) Uiso 0.40 1 d PDU A 2
H6'1 H 0.7680 0.8551 0.9068 0.062 Uiso 0.402(5) 1 calc PR A 2
H6'2 H 0.7108 0.7395 0.9592 0.062 Uiso 0.402(5) 1 calc PR A 2
H6'3 H 0.6321 0.9021 0.9802 0.062 Uiso 0.402(5) 1 calc PR A 2
C7 C 0.4186(8) 0.8610(7) 0.6564(4) 0.0305(14) Uiso 0.598(5) 1 d PDU A 1
H7 H 0.3259 0.8494 0.6888 0.037 Uiso 0.598(5) 1 calc PR A 1
C8 C 0.3868(10) 1.0187(8) 0.6494(5) 0.0364(16) Uiso 0.598(5) 1 d PDU A 1
H8A H 0.3868 1.0494 0.7098 0.055 Uiso 0.598(5) 1 calc PR A 1
H8B H 0.2818 1.0720 0.6191 0.055 Uiso 0.598(5) 1 calc PR A 1
H8C H 0.4714 1.0365 0.6147 0.055 Uiso 0.598(5) 1 calc PR A 1
C9 C 0.4188(10) 0.8067(9) 0.5658(5) 0.0485(18) Uiso 0.598(5) 1 d PDU A 1
H9A H 0.4351 0.7059 0.5738 0.073 Uiso 0.598(5) 1 calc PR A 1
H9B H 0.5060 0.8186 0.5305 0.073 Uiso 0.598(5) 1 calc PR A 1
H9C H 0.3153 0.8603 0.5341 0.073 Uiso 0.598(5) 1 calc PR A 1
C7' C 0.4807(11) 0.8678(9) 0.6259(6) 0.0305(14) Uiso 0.40 1 d PDU A 2
H7' H 0.5429 0.8431 0.5700 0.037 Uiso 0.402(5) 1 calc PR A 2
C8' C 0.4387(15) 1.0236(11) 0.6318(8) 0.0364(16) Uiso 0.40 1 d PDU A 2
H8'1 H 0.5376 1.0417 0.6393 0.055 Uiso 0.402(5) 1 calc PR A 2
H8'2 H 0.3704 1.0541 0.6834 0.055 Uiso 0.402(5) 1 calc PR A 2
H8'3 H 0.3805 1.0767 0.5765 0.055 Uiso 0.402(5) 1 calc PR A 2
C9' C 0.3346(13) 0.8283(13) 0.6163(8) 0.0485(18) Uiso 0.40 1 d PDU A 2
H9'1 H 0.3699 0.7251 0.6155 0.073 Uiso 0.402(5) 1 calc PR A 2
H9'2 H 0.2753 0.8751 0.5599 0.073 Uiso 0.402(5) 1 calc PR A 2
H9'3 H 0.2644 0.8590 0.6671 0.073 Uiso 0.402(5) 1 calc PR A 2
C10 C 0.8528(4) 0.3582(4) 0.6388(2) 0.0242(9) Uani 1 1 d . . .
C11 C 0.8752(5) 0.2033(5) 0.6257(3) 0.0350(10) Uani 1 1 d . A .
H11A H 0.7698 0.1950 0.6249 0.052 Uiso 1 1 calc R . .
H11B H 0.9427 0.1398 0.6753 0.052 Uiso 1 1 calc R . .
H11C H 0.9274 0.1772 0.5686 0.052 Uiso 1 1 calc R . .
C12 C 0.7542(5) 0.4545(5) 0.5584(2) 0.0341(10) Uani 1 1 d . A .
H12A H 0.6479 0.4482 0.5559 0.051 Uiso 1 1 calc R . .
H12B H 0.8101 0.4243 0.5029 0.051 Uiso 1 1 calc R . .
H12C H 0.7415 0.5528 0.5651 0.051 Uiso 1 1 calc R . .
C13 C 1.0179(5) 0.3691(5) 0.6395(3) 0.0345(10) Uani 1 1 d . A .
H13A H 1.0843 0.3068 0.6899 0.052 Uiso 1 1 calc R . .
H13B H 1.0052 0.4673 0.6461 0.052 Uiso 1 1 calc R . .
H13C H 1.0705 0.3400 0.5828 0.052 Uiso 1 1 calc R . .
C14 C 0.8859(5) 0.3463(5) 0.8707(2) 0.0294(10) Uani 1 1 d . . .
C15 C 1.0015(5) 0.4247(5) 0.8710(3) 0.0388(11) Uani 1 1 d . A .
H15A H 0.9396 0.5271 0.8694 0.058 Uiso 1 1 calc R . .
H15B H 1.0687 0.4046 0.8181 0.058 Uiso 1 1 calc R . .
H15C H 1.0705 0.3928 0.9258 0.058 Uiso 1 1 calc R . .
C16 C 0.7896(6) 0.3759(5) 0.9573(2) 0.0457(12) Uani 1 1 d . A .
H16A H 0.7253 0.4777 0.9562 0.069 Uiso 1 1 calc R . .
H16B H 0.8643 0.3459 1.0096 0.069 Uiso 1 1 calc R . .
H16C H 0.7181 0.3230 0.9610 0.069 Uiso 1 1 calc R . .
C17 C 0.9849(6) 0.1877(5) 0.8738(3) 0.0533(14) Uani 1 1 d . A .
H17A H 0.9123 0.1359 0.8727 0.080 Uiso 1 1 calc R . .
H17B H 1.0522 0.1568 0.9291 0.080 Uiso 1 1 calc R . .
H17C H 1.0537 0.1682 0.8215 0.080 Uiso 1 1 calc R . .
C18 C 0.5212(4) 0.3895(4) 0.7697(2) 0.0253(9) Uani 1 1 d . . .
C19 C 0.4137(5) 0.4962(5) 0.8319(3) 0.0431(12) Uani 1 1 d . A .
H19A H 0.4694 0.4824 0.8905 0.065 Uiso 1 1 calc R . .
H19B H 0.3125 0.4813 0.8401 0.065 Uiso 1 1 calc R . .
H19C H 0.3906 0.5930 0.8049 0.065 Uiso 1 1 calc R . .
C20 C 0.4312(5) 0.4115(5) 0.6792(3) 0.0417(11) Uani 1 1 d . A .
H20A H 0.4981 0.3432 0.6390 0.063 Uiso 1 1 calc R . .
H20B H 0.4081 0.5082 0.6520 0.063 Uiso 1 1 calc R . .
H20C H 0.3299 0.3972 0.6885 0.063 Uiso 1 1 calc R . .
C21 C 0.5493(5) 0.2380(5) 0.8119(3) 0.0363(10) Uani 1 1 d . A .
H21A H 0.6168 0.1683 0.7728 0.055 Uiso 1 1 calc R . .
H21B H 0.4454 0.2275 0.8187 0.055 Uiso 1 1 calc R . .
H21C H 0.6033 0.2223 0.8711 0.055 Uiso 1 1 calc R . .

loop_
_atom_site_aniso_label
_atom_site_aniso_U_11
_atom_site_aniso_U_22
_atom_site_aniso_U_33
_atom_site_aniso_U_23
_atom_site_aniso_U_13
_atom_site_aniso_U_12
Bi1 0.02763(10) 0.02013(11) 0.02162(10) -0.00245(7) -0.00284(6) -0.00852(7)
Ga1 0.0196(2) 0.0220(3) 0.0184(2) -0.00358(18) 0.00192(15) -0.01094(19)
C10 0.027(2) 0.027(2) 0.0205(18) -0.0052(17) 0.0055(15) -0.0116(18)
C11 0.045(3) 0.030(3) 0.032(2) -0.011(2) 0.0118(19) -0.015(2)
C12 0.044(3) 0.039(3) 0.023(2) -0.0032(19) 0.0078(17) -0.020(2)
C13 0.030(2) 0.039(3) 0.041(2) -0.013(2) 0.0130(18) -0.019(2)
C14 0.033(2) 0.031(3) 0.025(2) 0.0019(19) -0.0075(16) -0.015(2)
C15 0.037(2) 0.045(3) 0.034(2) 0.005(2) -0.0141(18) -0.018(2)
C16 0.068(3) 0.058(4) 0.023(2) -0.002(2) -0.006(2) -0.038(3)
C17 0.067(3) 0.043(3) 0.047(3) 0.005(2) -0.025(2) -0.020(3)
C18 0.024(2) 0.022(2) 0.035(2) -0.0040(18) 0.0048(16) -0.0134(18)
C19 0.033(3) 0.041(3) 0.065(3) -0.019(3) 0.023(2) -0.023(2)
C20 0.033(2) 0.057(3) 0.047(3) 0.004(2) -0.0041(19) -0.032(2)
C21 0.044(3) 0.037(3) 0.040(2) -0.007(2) 0.0062(19) -0.028(2)

loop_
_atom_type_symbol
_atom_type_description
_atom_type_scat_dispersion_real
_atom_type_scat_dispersion_imag
_atom_type_scat_source
C C 0.0033 0.0016 'International Tables Vol C Tables 4.2.6.8 and 6.1.1.4'
H H 0.0000 0.0000 'International Tables Vol C Tables 4.2.6.8 and 6.1.1.4'
Ga Ga 0.2307 1.6083 'International Tables Vol C Tables 4.2.6.8 and 6.1.1.4'
Bi Bi -4.1077 10.2566 'International Tables Vol C Tables 4.2.6.8 and 6.1.1.4'

loop_
_geom_angle_atom_site_label_1
_geom_angle_atom_site_label_2
_geom_angle_atom_site_label_3
_geom_angle
C1 Bi1 C4' 93.6(5)
C1 Bi1 C7' 84.8(3)
C4' Bi1 C7' 101.3(5)
C1 Bi1 C4 95.9(4)
C4' Bi1 C4 2.3(8)
C7' Bi1 C4 101.8(4)
C1 Bi1 C7 100.6(3)
C4' Bi1 C7 90.7(5)
C7' Bi1 C7 18.5(2)
C4 Bi1 C7 90.6(3)
C1 Bi1 C1' 4.9(6)
C4' Bi1 C1' 92.4(6)
C7' Bi1 C1' 89.7(4)
C4 Bi1 C1' 94.7(5)
C7 Bi1 C1' 105.4(4)
C1 Bi1 Ga1 125.2(3)
C4' Bi1 Ga1 123.5(6)
C7' Bi1 Ga1 119.5(2)
C4 Bi1 Ga1 121.6(4)
C7 Bi1 Ga1 115.90(17)
C1' Bi1 Ga1 122.6(5)
C18 Ga1 C14 116.95(16)
C18 Ga1 C10 118.06(14)
C14 Ga1 C10 117.10(15)
C18 Ga1 Bi1 99.93(11)
C14 Ga1 Bi1 99.22(12)
C10 Ga1 Bi1 99.14(11)
C2 C1 C3 108.5(7)
C2 C1 Bi1 110.3(6)
C3 C1 Bi1 109.3(7)
C2 C1 H1 109.6
C3 C1 H1 109.6
Bi1 C1 H1 109.6
C1 C2 H2A 109.5
C1 C2 H2B 109.5
H2A C2 H2B 109.5
C1 C2 H2C 109.5
H2A C2 H2C 109.5
H2B C2 H2C 109.5
C1 C3 H3A 109.5
C1 C3 H3B 109.5
H3A C3 H3B 109.5
C1 C3 H3C 109.5
H3A C3 H3C 109.5
H3B C3 H3C 109.5
C3' C1' C2' 115.5(11)
C3' C1' Bi1 113.5(9)
C2' C1' Bi1 114.4(9)
C3' C1' H1' 103.8
C2' C1' H1' 103.8
Bi1 C1' H1' 103.8
C1' C2' H2'1 109.5
C1' C2' H2'2 109.5
H2'1 C2' H2'2 109.5
C1' C2' H2'3 109.5
H2'1 C2' H2'3 109.5
H2'2 C2' H2'3 109.5
C1' C3' H3'1 109.5
C1' C3' H3'2 109.5
H3'1 C3' H3'2 109.5
C1' C3' H3'3 109.5
H3'1 C3' H3'3 109.5
H3'2 C3' H3'3 109.5
C5 C4 C6 110.9(8)
C5 C4 Bi1 111.0(6)
C6 C4 Bi1 111.3(7)
C5 C4 H4 107.8
C6 C4 H4 107.8
Bi1 C4 H4 107.8
C4 C5 H5A 109.5
C4 C5 H5B 109.5
H5A C5 H5B 109.5
C4 C5 H5C 109.5
H5A C5 H5C 109.5
H5B C5 H5C 109.5
C4 C6 H6A 109.5
C4 C6 H6B 109.5
H6A C6 H6B 109.5
C4 C6 H6C 109.5
H6A C6 H6C 109.5
H6B C6 H6C 109.5
C6' C4' C5' 109.9(11)
C6' C4' Bi1 111.3(9)
C5' C4' Bi1 111.1(9)
C6' C4' H4' 108.1
C5' C4' H4' 108.1
Bi1 C4' H4' 108.1
C4' C5' H5'1 109.5
C4' C5' H5'2 109.5
H5'1 C5' H5'2 109.5
C4' C5' H5'3 109.5
H5'1 C5' H5'3 109.5
H5'2 C5' H5'3 109.5
C4' C6' H6'1 109.5
C4' C6' H6'2 109.5
H6'1 C6' H6'2 109.5
C4' C6' H6'3 109.5
H6'1 C6' H6'3 109.5
H6'2 C6' H6'3 109.5
C9 C7 C8 112.4(6)
C9 C7 Bi1 112.9(5)
C8 C7 Bi1 112.0(5)
C9 C7 H7 106.3
C8 C7 H7 106.3
Bi1 C7 H7 106.3
C7 C8 H8A 109.5
C7 C8 H8B 109.5
H8A C8 H8B 109.5
C7 C8 H8C 109.5
H8A C8 H8C 109.5
H8B C8 H8C 109.5
C7 C9 H9A 109.5
C7 C9 H9B 109.5
H9A C9 H9B 109.5
C7 C9 H9C 109.5
H9A C9 H9C 109.5
H9B C9 H9C 109.5
C8' C7' C9' 113.5(9)
C8' C7' Bi1 112.8(7)
C9' C7' Bi1 110.2(7)
C8' C7' H7' 106.6
C9' C7' H7' 106.6
Bi1 C7' H7' 106.6
C7' C8' H8'1 109.5
C7' C8' H8'2 109.5
H8'1 C8' H8'2 109.5
C7' C8' H8'3 109.5
H8'1 C8' H8'3 109.5
H8'2 C8' H8'3 109.5
C7' C9' H9'1 109.5
C7' C9' H9'2 109.5
H9'1 C9' H9'2 109.5
C7' C9' H9'3 109.5
H9'1 C9' H9'3 109.5
H9'2 C9' H9'3 109.5
C13 C10 C12 107.9(3)
C13 C10 C11 108.6(3)
C12 C10 C11 108.6(3)
C13 C10 Ga1 112.4(2)
C12 C10 Ga1 113.6(2)
C11 C10 Ga1 105.6(3)
C10 C11 H11A 109.5
C10 C11 H11B 109.5
H11A C11 H11B 109.5
C10 C11 H11C 109.5
H11A C11 H11C 109.5
H11B C11 H11C 109.5
C10 C12 H12A 109.5
C10 C12 H12B 109.5
H12A C12 H12B 109.5
C10 C12 H12C 109.5
H12A C12 H12C 109.5
H12B C12 H12C 109.5
C10 C13 H13A 109.5
C10 C13 H13B 109.5
H13A C13 H13B 109.5
C10 C13 H13C 109.5
H13A C13 H13C 109.5
H13B C13 H13C 109.5
C17 C14 C15 108.5(4)
C17 C14 C16 108.6(4)
C15 C14 C16 107.2(3)
C17 C14 Ga1 107.0(3)
C15 C14 Ga1 112.7(3)
C16 C14 Ga1 112.8(3)
C14 C15 H15A 109.5
C14 C15 H15B 109.5
H15A C15 H15B 109.5
C14 C15 H15C 109.5
H15A C15 H15C 109.5
H15B C15 H15C 109.5
C14 C16 H16A 109.5
C14 C16 H16B 109.5
H16A C16 H16B 109.5
C14 C16 H16C 109.5
H16A C16 H16C 109.5
H16B C16 H16C 109.5
C14 C17 H17A 109.5
C14 C17 H17B 109.5
H17A C17 H17B 109.5
C14 C17 H17C 109.5
H17A C17 H17C 109.5
H17B C17 H17C 109.5
C20 C18 C19 108.7(3)
C20 C18 C21 107.8(3)
C19 C18 C21 108.3(3)
C20 C18 Ga1 113.1(3)
C19 C18 Ga1 112.4(3)
C21 C18 Ga1 106.4(3)
C18 C19 H19A 109.5
C18 C19 H19B 109.5
H19A C19 H19B 109.5
C18 C19 H19C 109.5
H19A C19 H19C 109.5
H19B C19 H19C 109.5
C18 C20 H20A 109.5
C18 C20 H20B 109.5
H20A C20 H20B 109.5
C18 C20 H20C 109.5
H20A C20 H20C 109.5
H20B C20 H20C 109.5
C18 C21 H21A 109.5
C18 C21 H21B 109.5
H21A C21 H21B 109.5
C18 C21 H21C 109.5
H21A C21 H21C 109.5
H21B C21 H21C 109.5

loop_
_geom_bond_atom_site_label_1
_geom_bond_atom_site_label_2
_geom_bond_distance
Bi1 C1 2.278(9)
Bi1 C4' 2.293(12)
Bi1 C7' 2.296(8)
Bi1 C4 2.299(8)
Bi1 C7 2.300(6)
Bi1 C1' 2.306(11)
Bi1 Ga1 3.1348(5)
Ga1 C18 2.029(4)
Ga1 C14 2.030(4)
Ga1 C10 2.031(3)
C1 C2 1.515(9)
C1 C3 1.558(10)
C1 H1 1.0000
C2 H2A 0.9800
C2 H2B 0.9800
C2 H2C 0.9800
C3 H3A 0.9800
C3 H3B 0.9800
C3 H3C 0.9800
C1' C3' 1.474(11)
C1' C2' 1.497(11)
C1' H1' 1.0000
C2' H2'1 0.9800
C2' H2'2 0.9800
C2' H2'3 0.9800
C3' H3'1 0.9800
C3' H3'2 0.9800
C3' H3'3 0.9800
C4 C5 1.525(9)
C4 C6 1.530(10)
C4 H4 1.0000
C5 H5A 0.9800
C5 H5B 0.9800
C5 H5C 0.9800
C6 H6A 0.9800
C6 H6B 0.9800
C6 H6C 0.9800
C4' C6' 1.519(12)
C4' C5' 1.523(12)
C4' H4' 1.0000
C5' H5'1 0.9800
C5' H5'2 0.9800
C5' H5'3 0.9800
C6' H6'1 0.9800
C6' H6'2 0.9800
C6' H6'3 0.9800
C7 C9 1.505(8)
C7 C8 1.521(9)
C7 H7 1.0000
C8 H8A 0.9800
C8 H8B 0.9800
C8 H8C 0.9800
C9 H9A 0.9800
C9 H9B 0.9800
C9 H9C 0.9800
C7' C8' 1.502(10)
C7' C9' 1.518(11)
C7' H7' 1.0000
C8' H8'1 0.9800
C8' H8'2 0.9800
C8' H8'3 0.9800
C9' H9'1 0.9800
C9' H9'2 0.9800
C9' H9'3 0.9800
C10 C13 1.525(5)
C10 C12 1.528(5)
C10 C11 1.547(6)
C11 H11A 0.9800
C11 H11B 0.9800
C11 H11C 0.9800
C12 H12A 0.9800
C12 H12B 0.9800
C12 H12C 0.9800
C13 H13A 0.9800
C13 H13B 0.9800
C13 H13C 0.9800
C14 C17 1.523(6)
C14 C15 1.529(6)
C14 C16 1.540(5)
C15 H15A 0.9800
C15 H15B 0.9800
C15 H15C 0.9800
C16 H16A 0.9800
C16 H16B 0.9800
C16 H16C 0.9800
C17 H17A 0.9800
C17 H17B 0.9800
C17 H17C 0.9800
C18 C20 1.531(5)
C18 C19 1.536(5)
C18 C21 1.547(6)
C19 H19A 0.9800
C19 H19B 0.9800
C19 H19C 0.9800
C20 H20A 0.9800
C20 H20B 0.9800
C20 H20C 0.9800
C21 H21A 0.9800
C21 H21B 0.9800
C21 H21C 0.9800

loop_
_geom_torsion_atom_site_label_1
_geom_torsion_atom_site_label_2
_geom_torsion_atom_site_label_3
_geom_torsion_atom_site_label_4
_geom_torsion
C1 Bi1 Ga1 C18 -167.0(3)
C4' Bi1 Ga1 C18 69.0(4)
C7' Bi1 Ga1 C18 -61.2(3)
C4 Bi1 Ga1 C18 67.4(3)
C7 Bi1 Ga1 C18 -40.7(2)
C1' Bi1 Ga1 C18 -172.1(4)
C1 Bi1 Ga1 C14 73.3(3)
C4' Bi1 Ga1 C14 -50.6(4)
C7' Bi1 Ga1 C14 179.1(3)
C4 Bi1 Ga1 C14 -52.2(3)
C7 Bi1 Ga1 C14 -160.4(2)
C1' Bi1 Ga1 C14 68.3(4)
C1 Bi1 Ga1 C10 -46.2(3)
C4' Bi1 Ga1 C10 -170.2(4)
C7' Bi1 Ga1 C10 59.6(3)
C4 Bi1 Ga1 C10 -171.8(3)
C7 Bi1 Ga1 C10 80.1(2)
C1' Bi1 Ga1 C10 -51.3(4)
C4' Bi1 C1 C2 -153.9(8)
C7' Bi1 C1 C2 -52.8(7)
C4 Bi1 C1 C2 -154.2(7)
C7 Bi1 C1 C2 -62.5(7)
C1' Bi1 C1 C2 130(9)
Ga1 Bi1 C1 C2 70.0(7)
C4' Bi1 C1 C3 86.9(8)
C7' Bi1 C1 C3 -172.0(7)
C4 Bi1 C1 C3 86.6(7)
C7 Bi1 C1 C3 178.3(6)
C1' Bi1 C1 C3 10(8)
Ga1 Bi1 C1 C3 -49.2(7)
C1 Bi1 C1' C3' 165(9)
C4' Bi1 C1' C3' 61.6(13)
C7' Bi1 C1' C3' 162.9(12)
C4 Bi1 C1' C3' 61.1(12)
C7 Bi1 C1' C3' 153.0(11)
Ga1 Bi1 C1' C3' -71.5(12)
C1 Bi1 C1' C2' -59(8)
C4' Bi1 C1' C2' -163.0(12)
C7' Bi1 C1' C2' -61.6(11)
C4 Bi1 C1' C2' -163.4(11)
C7 Bi1 C1' C2' -71.6(12)
Ga1 Bi1 C1' C2' 64.0(12)
C1 Bi1 C4 C5 147.0(8)
C4' Bi1 C4 C5 140(18)
C7' Bi1 C4 C5 61.0(9)
C7 Bi1 C4 C5 46.3(8)
C1' Bi1 C4 C5 151.8(9)
Ga1 Bi1 C4 C5 -75.0(8)
C1 Bi1 C4 C6 -89.0(8)
C4' Bi1 C4 C6 -96(18)
C7' Bi1 C4 C6 -174.9(7)
C7 Bi1 C4 C6 170.3(8)
C1' Bi1 C4 C6 -84.2(9)
Ga1 Bi1 C4 C6 49.1(8)
C1 Bi1 C4' C6' -67.2(12)
C7' Bi1 C4' C6' -152.6(11)
C4 Bi1 C4' C6' 106(19)
C7 Bi1 C4' C6' -167.8(12)
C1' Bi1 C4' C6' -62.4(12)
Ga1 Bi1 C4' C6' 70.0(12)
C1 Bi1 C4' C5' 170.0(11)
C7' Bi1 C4' C5' 84.5(12)
C4 Bi1 C4' C5' -17(17)
C7 Bi1 C4' C5' 69.3(11)
C1' Bi1 C4' C5' 174.8(12)
Ga1 Bi1 C4' C5' -52.8(12)
C1 Bi1 C7 C9 89.1(6)
C4' Bi1 C7 C9 -177.1(7)
C7' Bi1 C7 C9 57.2(9)
C4 Bi1 C7 C9 -174.8(6)
C1' Bi1 C7 C9 90.1(7)
Ga1 Bi1 C7 C9 -48.9(6)
C1 Bi1 C7 C8 -39.0(6)
C4' Bi1 C7 C8 54.8(7)
C7' Bi1 C7 C8 -70.9(10)
C4 Bi1 C7 C8 57.1(6)
C1' Bi1 C7 C8 -37.9(6)
Ga1 Bi1 C7 C8 -176.9(4)
C1 Bi1 C7' C8' -55.4(8)
C4' Bi1 C7' C8' 37.2(9)
C4 Bi1 C7' C8' 39.5(8)
C7 Bi1 C7' C8' 93.1(12)
C1' Bi1 C7' C8' -55.2(8)
Ga1 Bi1 C7' C8' 176.7(6)
C1 Bi1 C7' C9' 176.6(8)
C4' Bi1 C7' C9' -90.8(8)
C4 Bi1 C7' C9' -88.5(8)
C7 Bi1 C7' C9' -34.8(8)
C1' Bi1 C7' C9' 176.8(8)
Ga1 Bi1 C7' C9' 48.7(8)
C18 Ga1 C10 C13 -179.7(3)
C14 Ga1 C10 C13 -31.5(4)
Bi1 Ga1 C10 C13 73.8(3)
C18 Ga1 C10 C12 57.4(3)
C14 Ga1 C10 C12 -154.4(3)
Bi1 Ga1 C10 C12 -49.1(3)
C18 Ga1 C10 C11 -61.4(3)
C14 Ga1 C10 C11 86.7(3)
Bi1 Ga1 C10 C11 -167.9(2)
C18 Ga1 C14 C17 90.5(3)
C10 Ga1 C14 C17 -58.0(4)
Bi1 Ga1 C14 C17 -163.3(3)
C18 Ga1 C14 C15 -150.3(3)
C10 Ga1 C14 C15 61.2(3)
Bi1 Ga1 C14 C15 -44.1(3)
C18 Ga1 C14 C16 -28.8(4)
C10 Ga1 C14 C16 -177.3(3)
Bi1 Ga1 C14 C16 77.4(3)
C14 Ga1 C18 C20 -172.0(3)
C10 Ga1 C18 C20 -23.8(4)
Bi1 Ga1 C18 C20 82.2(3)
C14 Ga1 C18 C19 64.5(3)
C10 Ga1 C18 C19 -147.3(3)
Bi1 Ga1 C18 C19 -41.3(3)
C14 Ga1 C18 C21 -53.9(3)
C10 Ga1 C18 C21 94.3(3)
Bi1 Ga1 C18 C21 -159.6(2)
